data_2224919
loop_
_publ_author_name
'Gowda, B. Thimme'
'Foro, Sabine'
'Suchetan, P. A.'
'Fuess, Hartmut'

_publ_section_title
;
 2-Methyl-<i>N</i>-(3-methylbenzoyl)benzenesulfonamide
;
_journal_coeditor_code CI5020
_journal_issue 2
_journal_name_full 'Acta Crystallographica Section E'
_journal_page_first o433
_journal_paper_doi 10.1107/S1600536810002254
_journal_volume 66
_journal_year 2010
_chemical_formula_iupac 'C15 H15 N O3 S'
_chemical_formula_moiety 'C15 H15 N O3 S'
_chemical_formula_sum 'C15 H15 N O3 S'
_chemical_formula_weight 289.34
_chemical_name_systematic
;
2-Methyl-<i>N</i>-(3-methylbenzoyl)benzenesulfonamide
;
_space_group_IT_number 15
_symmetry_cell_setting monoclinic
_symmetry_space_group_name_Hall '-C 2yc'
_symmetry_space_group_name_H-M 'C 1 2/c 1'
_atom_sites_solution_hydrogens geom
_atom_sites_solution_primary direct
_atom_sites_solution_secondary difmap
_audit_creation_method SHELXL-97
_cell_angle_alpha 90.00
_cell_angle_beta 127.670(10)
_cell_angle_gamma 90.00
_cell_formula_units_Z 8
_cell_length_a 18.023(4)
_cell_length_b 12.045(3)
_cell_length_c 17.335(4)
_cell_measurement_reflns_used 25
_cell_measurement_temperature 299(2)
_cell_measurement_theta_max 20.46
_cell_measurement_theta_min 4.81
_cell_volume 2978.7(13)
_computing_cell_refinement 'CAD-4-PC (Enraf--Nonius, 1996)'
_computing_data_collection 'CAD-4-PC (Enraf--Nonius, 1996)'
_computing_data_reduction 'REDU4 (Stoe & Cie, 1987)'
_computing_molecular_graphics 'PLATON (Spek, 2009)'
_computing_publication_material 'SHELXL97 (Sheldrick, 2008)'
_computing_structure_refinement 'SHELXL97 (Sheldrick, 2008)'
_computing_structure_solution 'SHELXS97 (Sheldrick, 2008)'
_diffrn_ambient_temperature 299(2)
_diffrn_measured_fraction_theta_full 1.000
_diffrn_measured_fraction_theta_max 1.000
_diffrn_measurement_device_type 'Enraf--Nonius CAD-4'
_diffrn_measurement_method \w/2\q
_diffrn_radiation_monochromator graphite
_diffrn_radiation_source 'fine-focus sealed tube'
_diffrn_radiation_type CuK\a
_diffrn_radiation_wavelength 1.54180
_diffrn_reflns_av_R_equivalents 0.0720
_diffrn_reflns_av_sigmaI/netI 0.0433
_diffrn_reflns_limit_h_max 21
_diffrn_reflns_limit_h_min -21
_diffrn_reflns_limit_k_max 14
_diffrn_reflns_limit_k_min -14
_diffrn_reflns_limit_l_max 20
_diffrn_reflns_limit_l_min -20
_diffrn_reflns_number 10158
_diffrn_reflns_theta_full 67.02
_diffrn_reflns_theta_max 67.02
_diffrn_reflns_theta_min 4.61
_diffrn_standards_decay_% 1.5
_diffrn_standards_interval_time 120
_diffrn_standards_number 3
_exptl_absorpt_coefficient_mu 1.991
_exptl_absorpt_correction_type none
_exptl_crystal_colour colourless
_exptl_crystal_density_diffrn 1.290
_exptl_crystal_density_method 'not measured'
_exptl_crystal_description Prism
_exptl_crystal_F_000 1216
_exptl_crystal_size_max 0.30
_exptl_crystal_size_mid 0.18
_exptl_crystal_size_min 0.18
_refine_diff_density_max 0.411
_refine_diff_density_min -0.281
_refine_ls_extinction_coef 0.0016(2)
_refine_ls_extinction_expression Fc^*^=kFc[1+0.001xFc^2^\l^3^/sin(2\q)]^-1/4^
_refine_ls_extinction_method 'SHELXL97 (Sheldrick, 2008)'
_refine_ls_goodness_of_fit_ref 1.082
_refine_ls_hydrogen_treatment mixed
_refine_ls_matrix_type full
_refine_ls_number_parameters 187
_refine_ls_number_reflns 2654
_refine_ls_number_restraints 1
_refine_ls_restrained_S_all 1.082
_refine_ls_R_factor_all 0.0671
_refine_ls_R_factor_gt 0.0579
_refine_ls_shift/su_max 0.007
_refine_ls_shift/su_mean 0.000
_refine_ls_structure_factor_coef Fsqd
_refine_ls_weighting_details 'calc w=1/[\s^2^(Fo^2^)+(0.0835P)^2^+3.6838P] where P=(Fo^2^+2Fc^2^)/3'
_refine_ls_weighting_scheme calc
_refine_ls_wR_factor_gt 0.1675
_refine_ls_wR_factor_ref 0.1756
_reflns_number_gt 2219
_reflns_number_total 2654
_reflns_threshold_expression I>2\s(I)
_cod_data_source_file ci5020.cif
_cod_data_source_block I
_cod_depositor_comments
;
The following automatic conversions were performed:
'_symmetry_cell_setting' value 'Monoclinic' changed to 'monoclinic'
according to '/home/saulius/struct/CIF-dictionaries/cif_core.dic'
dictionary named 'cif_core.dic' version 2.4.1 from 2010-06-29.

Automatic conversion script
Id: cif_fix_enum 1527 2010-12-29 10:47:43Z saulius 

The following automatic conversions were performed:

'_symmetry_cell_setting' value 'Monoclinic' changed to 'monoclinic'
according to /home/saulius/struct/CIF-dictionaries/cif_core.dic
dictionary named 'cif_core.dic' version 2.4.1 from 2010-06-29.

Automatic conversion script
Id: cif_fix_values 1715 2011-07-08 13:25:40Z adriana 
;
_cod_original_cell_volume 2978.7(12)
_cod_original_sg_symbol_H-M 'C 2/c'
_cod_database_code 2224919
_cod_database_fobs_code 2224919

loop_
_symmetry_equiv_pos_as_xyz
'x, y, z'
'-x, y, -z+1/2'
'x+1/2, y+1/2, z'
'-x+1/2, y+1/2, -z+1/2'
'-x, -y, -z'
'x, -y, z-1/2'
'-x+1/2, -y+1/2, -z'
'x+1/2, -y+1/2, z-1/2'

loop_
_atom_site_type_symbol
_atom_site_label
_atom_site_fract_x
_atom_site_fract_y
_atom_site_fract_z
_atom_site_U_iso_or_equiv
_atom_site_adp_type
_atom_site_calc_flag
_atom_site_refinement_flags
_atom_site_occupancy
_atom_site_disorder_assembly
_atom_site_disorder_group
S S1 0.39278(5) 0.37414(6) 0.48527(5) 0.0536(3) Uani d . 1 . .
O O1 0.41777(17) 0.48868(19) 0.50971(18) 0.0718(7) Uani d . 1 . .
O O2 0.39810(16) 0.3050(2) 0.55495(15) 0.0708(7) Uani d . 1 . .
O O3 0.41415(18) 0.15139(19) 0.4361(2) 0.0767(7) Uani d . 1 . .
N N1 0.46572(18) 0.3289(2) 0.4653(2) 0.0586(7) Uani d D 1 . .
H H1N 0.499(2) 0.381(2) 0.472(3) 0.070 Uiso d D 1 . .
C C1 0.2810(2) 0.3633(2) 0.3733(2) 0.0499(7) Uani d . 1 . .
C C2 0.2518(2) 0.4330(2) 0.2951(2) 0.0592(8) Uani d . 1 . .
C C3 0.1604(3) 0.4177(3) 0.2116(3) 0.0777(10) Uani d . 1 . .
H H3 0.1381 0.4625 0.1578 0.093 Uiso calc R 1 . .
C C4 0.1016(3) 0.3391(3) 0.2053(3) 0.0773(10) Uani d . 1 . .
H H4 0.0407 0.3319 0.1480 0.093 Uiso calc R 1 . .
C C5 0.1322(2) 0.2713(3) 0.2829(3) 0.0715(9) Uani d . 1 . .
H H5 0.0924 0.2182 0.2787 0.086 Uiso calc R 1 . .
C C6 0.2223(2) 0.2827(3) 0.3672(2) 0.0590(8) Uani d . 1 . .
H H6 0.2440 0.2364 0.4200 0.071 Uiso calc R 1 . .
C C7 0.4670(2) 0.2184(3) 0.4415(2) 0.0600(8) Uani d . 1 . .
C C8 0.5356(2) 0.1891(3) 0.4240(2) 0.0605(8) Uani d . 1 . .
C C9 0.5736(2) 0.2662(3) 0.3972(2) 0.0674(9) Uani d . 1 . .
H H9 0.5589 0.3411 0.3933 0.081 Uiso calc R 1 . .
C C10 0.6332(3) 0.2327(4) 0.3764(3) 0.0878(12) Uani d . 1 . .
C C11 0.6549(4) 0.1236(5) 0.3850(5) 0.1154(19) Uani d . 1 . .
H H11 0.6935 0.1000 0.3695 0.138 Uiso calc R 1 . .
C C12 0.6215(4) 0.0456(4) 0.4160(5) 0.1150(18) Uani d . 1 . .
H H12 0.6407 -0.0280 0.4251 0.138 Uiso calc R 1 . .
C C13 0.5602(3) 0.0787(3) 0.4328(3) 0.0810(11) Uani d . 1 . .
H H13 0.5348 0.0266 0.4503 0.097 Uiso calc R 1 . .
C C14 0.3103(3) 0.5223(3) 0.2966(3) 0.0810(11) Uani d . 1 . .
H H14A 0.3714 0.4934 0.3237 0.097 Uiso calc R 1 . .
H H14B 0.3161 0.5831 0.3357 0.097 Uiso calc R 1 . .
H H14C 0.2809 0.5476 0.2313 0.097 Uiso calc R 1 . .
C C15 0.6712(4) 0.3156(5) 0.3441(4) 0.1154(17) Uani d . 1 . .
H H15A 0.7328 0.3381 0.3991 0.138 Uiso calc R 1 . .
H H15B 0.6308 0.3793 0.3168 0.138 Uiso calc R 1 . .
H H15C 0.6744 0.2826 0.2958 0.138 Uiso calc R 1 . .

loop_
_atom_site_aniso_label
_atom_site_aniso_U_11
_atom_site_aniso_U_22
_atom_site_aniso_U_33
_atom_site_aniso_U_12
_atom_site_aniso_U_13
_atom_site_aniso_U_23
S1 0.0517(5) 0.0539(5) 0.0577(5) -0.0039(3) 0.0348(4) -0.0060(3)
O1 0.0712(14) 0.0582(13) 0.0930(16) -0.0136(11) 0.0538(14) -0.0249(12)
O2 0.0653(14) 0.0888(17) 0.0578(12) -0.0003(12) 0.0374(11) 0.0127(11)
O3 0.0791(16) 0.0542(13) 0.1081(19) -0.0074(11) 0.0629(15) -0.0032(12)
N1 0.0540(15) 0.0563(15) 0.0753(16) -0.0050(11) 0.0445(13) -0.0054(13)
C1 0.0525(16) 0.0454(15) 0.0561(15) 0.0004(12) 0.0353(14) -0.0020(12)
C2 0.0656(19) 0.0518(16) 0.0650(18) 0.0056(14) 0.0423(16) 0.0049(14)
C3 0.081(2) 0.079(2) 0.0598(19) 0.013(2) 0.0361(19) 0.0094(17)
C4 0.061(2) 0.081(2) 0.064(2) -0.0008(18) 0.0243(17) -0.0085(18)
C5 0.0584(19) 0.068(2) 0.080(2) -0.0135(16) 0.0380(18) -0.0138(18)
C6 0.0602(18) 0.0550(17) 0.0639(18) -0.0037(14) 0.0391(15) -0.0003(14)
C7 0.0608(18) 0.0506(17) 0.0637(18) 0.0005(14) 0.0355(16) -0.0008(14)
C8 0.0585(17) 0.0582(18) 0.0635(18) 0.0009(14) 0.0367(15) -0.0061(14)
C9 0.075(2) 0.0611(19) 0.074(2) -0.0045(16) 0.0503(19) -0.0077(16)
C10 0.090(3) 0.103(3) 0.092(3) -0.013(2) 0.067(2) -0.021(2)
C11 0.116(4) 0.110(4) 0.173(5) -0.014(3) 0.115(4) -0.047(4)
C12 0.118(4) 0.086(3) 0.170(5) 0.006(3) 0.103(4) -0.031(3)
C13 0.084(3) 0.057(2) 0.107(3) 0.0001(18) 0.062(2) -0.0099(19)
C14 0.093(3) 0.067(2) 0.095(3) 0.0019(19) 0.063(2) 0.019(2)
C15 0.120(4) 0.144(5) 0.127(4) -0.023(3) 0.099(4) -0.009(3)

loop_
_atom_type_symbol
_atom_type_description
_atom_type_scat_dispersion_real
_atom_type_scat_dispersion_imag
_atom_type_scat_source
C C 0.0181 0.0091 'International Tables Vol C Tables 4.2.6.8 and 6.1.1.4'
H H 0.0000 0.0000 'International Tables Vol C Tables 4.2.6.8 and 6.1.1.4'
N N 0.0311 0.0180 'International Tables Vol C Tables 4.2.6.8 and 6.1.1.4'
O O 0.0492 0.0322 'International Tables Vol C Tables 4.2.6.8 and 6.1.1.4'
S S 0.3331 0.5567 'International Tables Vol C Tables 4.2.6.8 and 6.1.1.4'

loop_
_geom_angle_atom_site_label_1
_geom_angle_atom_site_label_2
_geom_angle_atom_site_label_3
_geom_angle_site_symmetry_1
_geom_angle_site_symmetry_3
_geom_angle
_geom_angle_publ_flag
O2 S1 O1 . . 117.85(15) ?
O2 S1 N1 . . 109.70(15) ?
O1 S1 N1 . . 103.55(14) ?
O2 S1 C1 . . 109.46(14) ?
O1 S1 C1 . . 109.93(14) ?
N1 S1 C1 . . 105.55(14) ?
C7 N1 S1 . . 122.6(2) ?
C7 N1 H1N . . 128(3) ?
S1 N1 H1N . . 109(3) ?
C6 C1 C2 . . 121.9(3) ?
C6 C1 S1 . . 116.3(2) ?
C2 C1 S1 . . 121.9(2) ?
C3 C2 C1 . . 115.8(3) ?
C3 C2 C14 . . 119.3(3) ?
C1 C2 C14 . . 124.9(3) ?
C4 C3 C2 . . 122.7(3) ?
C4 C3 H3 . . 118.6 ?
C2 C3 H3 . . 118.6 ?
C5 C4 C3 . . 120.3(3) ?
C5 C4 H4 . . 119.9 ?
C3 C4 H4 . . 119.9 ?
C4 C5 C6 . . 119.3(3) ?
C4 C5 H5 . . 120.3 ?
C6 C5 H5 . . 120.3 ?
C5 C6 C1 . . 120.0(3) ?
C5 C6 H6 . . 120.0 ?
C1 C6 H6 . . 120.0 ?
O3 C7 N1 . . 120.2(3) ?
O3 C7 C8 . . 122.8(3) ?
N1 C7 C8 . . 117.0(3) ?
C13 C8 C9 . . 119.3(3) ?
C13 C8 C7 . . 117.2(3) ?
C9 C8 C7 . . 123.4(3) ?
C10 C9 C8 . . 120.7(4) ?
C10 C9 H9 . . 119.7 ?
C8 C9 H9 . . 119.7 ?
C11 C10 C9 . . 118.2(4) ?
C11 C10 C15 . . 121.4(4) ?
C9 C10 C15 . . 120.4(4) ?
C10 C11 C12 . . 122.4(4) ?
C10 C11 H11 . . 118.8 ?
C12 C11 H11 . . 118.8 ?
C13 C12 C11 . . 119.0(4) ?
C13 C12 H12 . . 120.5 ?
C11 C12 H12 . . 120.5 ?
C12 C13 C8 . . 120.3(4) ?
C12 C13 H13 . . 119.8 ?
C8 C13 H13 . . 119.8 ?
C2 C14 H14A . . 109.5 ?
C2 C14 H14B . . 109.5 ?
H14A C14 H14B . . 109.5 ?
C2 C14 H14C . . 109.5 ?
H14A C14 H14C . . 109.5 ?
H14B C14 H14C . . 109.5 ?
C10 C15 H15A . . 109.5 ?
C10 C15 H15B . . 109.5 ?
H15A C15 H15B . . 109.5 ?
C10 C15 H15C . . 109.5 ?
H15A C15 H15C . . 109.5 ?
H15B C15 H15C . . 109.5 ?

loop_
_geom_bond_atom_site_label_1
_geom_bond_atom_site_label_2
_geom_bond_site_symmetry_2
_geom_bond_distance
_geom_bond_publ_flag
S1 O2 . 1.421(2) ?
S1 O1 . 1.433(2) ?
S1 N1 . 1.643(3) ?
S1 C1 . 1.750(3) ?
O3 C7 . 1.209(4) ?
N1 C7 . 1.398(4) ?
N1 H1N . 0.83(2) ?
C1 C6 . 1.392(4) ?
C1 C2 . 1.396(4) ?
C2 C3 . 1.388(5) ?
C2 C14 . 1.494(5) ?
C3 C4 . 1.376(6) ?
C3 H3 . 0.93 ?
C4 C5 . 1.368(5) ?
C4 H4 . 0.93 ?
C5 C6 . 1.375(5) ?
C5 H5 . 0.93 ?
C6 H6 . 0.93 ?
C7 C8 . 1.484(4) ?
C8 C13 . 1.381(5) ?
C8 C9 . 1.391(5) ?
C9 C10 . 1.386(5) ?
C9 H9 . 0.93 ?
C10 C11 . 1.353(7) ?
C10 C15 . 1.499(6) ?
C11 C12 . 1.387(7) ?
C11 H11 . 0.93 ?
C12 C13 . 1.364(6) ?
C12 H12 . 0.93 ?
C13 H13 . 0.93 ?
C14 H14A . 0.96 ?
C14 H14B . 0.96 ?
C14 H14C . 0.96 ?
C15 H15A . 0.96 ?
C15 H15B . 0.96 ?
C15 H15C . 0.96 ?

loop_
_geom_hbond_atom_site_label_D
_geom_hbond_atom_site_label_H
_geom_hbond_atom_site_label_A
_geom_hbond_site_symmetry_A
_geom_hbond_distance_DH
_geom_hbond_distance_HA
_geom_hbond_distance_DA
_geom_hbond_angle_DHA
N1 H1N O1 5_666 0.83(2) 2.06(2) 2.884(4) 179(4)

loop_
_geom_torsion_atom_site_label_1
_geom_torsion_atom_site_label_2
_geom_torsion_atom_site_label_3
_geom_torsion_atom_site_label_4
_geom_torsion_site_symmetry_1
_geom_torsion_site_symmetry_2
_geom_torsion_site_symmetry_3
_geom_torsion_site_symmetry_4
_geom_torsion
_geom_torsion_publ_flag
O2 S1 N1 C7 . . . . 51.6(3) ?
O1 S1 N1 C7 . . . . 178.3(3) ?
C1 S1 N1 C7 . . . . -66.2(3) ?
O2 S1 C1 C6 . . . . -7.5(3) ?
O1 S1 C1 C6 . . . . -138.4(2) ?
N1 S1 C1 C6 . . . . 110.5(2) ?
O2 S1 C1 C2 . . . . 171.3(2) ?
O1 S1 C1 C2 . . . . 40.4(3) ?
N1 S1 C1 C2 . . . . -70.7(3) ?
C6 C1 C2 C3 . . . . 0.8(5) ?
S1 C1 C2 C3 . . . . -178.0(2) ?
C6 C1 C2 C14 . . . . 179.1(3) ?
S1 C1 C2 C14 . . . . 0.4(5) ?
C1 C2 C3 C4 . . . . 0.0(5) ?
C14 C2 C3 C4 . . . . -178.5(4) ?
C2 C3 C4 C5 . . . . -0.3(6) ?
C3 C4 C5 C6 . . . . 0.0(6) ?
C4 C5 C6 C1 . . . . 0.7(5) ?
C2 C1 C6 C5 . . . . -1.1(5) ?
S1 C1 C6 C5 . . . . 177.6(3) ?
S1 N1 C7 O3 . . . . -1.1(5) ?
S1 N1 C7 C8 . . . . 179.1(2) ?
O3 C7 C8 C13 . . . . -20.9(5) ?
N1 C7 C8 C13 . . . . 158.9(3) ?
O3 C7 C8 C9 . . . . 157.4(3) ?
N1 C7 C8 C9 . . . . -22.8(5) ?
C13 C8 C9 C10 . . . . 2.1(5) ?
C7 C8 C9 C10 . . . . -176.3(3) ?
C8 C9 C10 C11 . . . . -1.5(6) ?
C8 C9 C10 C15 . . . . 177.8(4) ?
C9 C10 C11 C12 . . . . -1.6(8) ?
C15 C10 C11 C12 . . . . 179.1(5) ?
C10 C11 C12 C13 . . . . 4.1(9) ?
C11 C12 C13 C8 . . . . -3.3(8) ?
C9 C8 C13 C12 . . . . 0.4(6) ?
C7 C8 C13 C12 . . . . 178.8(4) ?

loop_
_cod_related_entry_id
_cod_related_entry_database
_cod_related_entry_code
1 ChemSpider 14320500
